data_7052790
loop_
_publ_author_name
'Bond, Andrew D.'
'Sanders, Jeremy K. M.'
'Stulz, Eugen'

_publ_section_title
;
 Ruthenium(ii) and rhodium(iii) porphyrin phosphine complexes: influence
 of substitution pattern on structure and electronic properties
;
_journal_issue 11
_journal_name_full 'New Journal of Chemistry'
_journal_page_first 2691
_journal_paper_doi 10.1039/c1nj20598f
_journal_volume 35
_journal_year 2011
_chemical_formula_moiety 'C76 H74 N4 P2 Ru'
_chemical_formula_sum 'C76 H74 N4 P2 Ru'
_chemical_formula_weight 1206.40
_space_group_IT_number 2
_symmetry_cell_setting triclinic
_symmetry_space_group_name_Hall '-P 1'
_symmetry_space_group_name_H-M 'P -1'
_atom_sites_solution_hydrogens geom
_atom_sites_solution_primary direct
_atom_sites_solution_secondary difmap
_audit_creation_method SHELXL-97
_cell_angle_alpha 96.180(1)
_cell_angle_beta 110.866(1)
_cell_angle_gamma 113.422(1)
_cell_formula_units_Z 1
_cell_length_a 11.5833(3)
_cell_length_b 12.2478(3)
_cell_length_c 13.1535(3)
_cell_measurement_reflns_used 25482
_cell_measurement_temperature 180(2)
_cell_measurement_theta_max 27.48
_cell_measurement_theta_min 1.02
_cell_volume 1530.94(7)
_computing_cell_refinement 'HKL Scalepack (Otwinowski & Minor, 1997)'
_computing_data_collection 'Collect (Nonius, 1998)'
_computing_data_reduction
;
HKL Denzo and Scalepack (Otwinowski & Minor, 1997)
;
_computing_publication_material 'SHELXTL v6.12 (Bruker AXS, 2001)'
_computing_structure_refinement 'SHELXTL v6.12 (Bruker AXS, 2001)'
_computing_structure_solution 'SIR-92 (Altomare et al., 1994)'
_diffrn_ambient_temperature 180(2)
_diffrn_measured_fraction_theta_full 0.993
_diffrn_measured_fraction_theta_max 0.993
_diffrn_measurement_device_type 'Nonius KappaCCD'
_diffrn_measurement_method 'Thin slice \w and \f scans'
_diffrn_radiation_monochromator graphite
_diffrn_radiation_source 'fine-focus sealed tube'
_diffrn_radiation_type MoK\a
_diffrn_radiation_wavelength 0.71073
_diffrn_reflns_av_R_equivalents 0.0449
_diffrn_reflns_av_sigmaI/netI 0.0465
_diffrn_reflns_limit_h_max 15
_diffrn_reflns_limit_h_min -15
_diffrn_reflns_limit_k_max 15
_diffrn_reflns_limit_k_min -15
_diffrn_reflns_limit_l_max 17
_diffrn_reflns_limit_l_min -16
_diffrn_reflns_number 18951
_diffrn_reflns_theta_full 27.51
_diffrn_reflns_theta_max 27.51
_diffrn_reflns_theta_min 3.55
_diffrn_standards_number 0
_exptl_absorpt_coefficient_mu 0.357
_exptl_absorpt_correction_T_max 0.962
_exptl_absorpt_correction_T_min 0.880
_exptl_absorpt_correction_type multi-scan
_exptl_absorpt_process_details 'Sortav Blessing (1995)'
_exptl_crystal_colour red
_exptl_crystal_density_diffrn 1.309
_exptl_crystal_density_method 'not measured'
_exptl_crystal_description block
_exptl_crystal_F_000 632
_exptl_crystal_size_max 0.18
_exptl_crystal_size_mid 0.18
_exptl_crystal_size_min 0.12
_refine_diff_density_max 0.451
_refine_diff_density_min -0.700
_refine_diff_density_rms 0.085
_refine_ls_extinction_method none
_refine_ls_goodness_of_fit_ref 1.049
_refine_ls_hydrogen_treatment constr
_refine_ls_matrix_type full
_refine_ls_number_parameters 380
_refine_ls_number_reflns 6976
_refine_ls_number_restraints 0
_refine_ls_restrained_S_all 1.049
_refine_ls_R_factor_all 0.0450
_refine_ls_R_factor_gt 0.0366
_refine_ls_shift/su_max 0.001
_refine_ls_shift/su_mean 0.000
_refine_ls_structure_factor_coef Fsqd
_refine_ls_weighting_details 'calc w=1/[\s^2^(Fo^2^)+(0.0283P)^2^+1.1653P] where P=(Fo^2^+2Fc^2^)/3'
_refine_ls_weighting_scheme calc
_refine_ls_wR_factor_gt 0.0828
_refine_ls_wR_factor_ref 0.0868
_reflns_number_gt 6232
_reflns_number_total 6976
_reflns_threshold_expression I>2\s(I)
_cod_data_source_file c1nj20598f.txt
_cod_data_source_block P2_Ru2
_cod_original_cell_volume 1530.93(6)
_cod_database_code 7052790

loop_
_symmetry_equiv_pos_as_xyz
'x, y, z'
'-x, -y, -z'

loop_
_atom_site_label
_atom_site_type_symbol
_atom_site_fract_x
_atom_site_fract_y
_atom_site_fract_z
_atom_site_U_iso_or_equiv
_atom_site_adp_type
_atom_site_occupancy
_atom_site_symmetry_multiplicity
_atom_site_calc_flag
_atom_site_refinement_flags
Ru1 Ru 0.0000 0.0000 0.0000 0.01805(7) Uani 1 2 d S
P1 P 0.17148(5) 0.14971(4) -0.04033(4) 0.02168(11) Uani 1 1 d .
N1 N -0.06889(16) -0.11019(13) -0.16036(13) 0.0194(3) Uani 1 1 d .
N2 N 0.13295(16) -0.07302(13) 0.06535(13) 0.0196(3) Uani 1 1 d .
C1 C -0.1680(2) -0.11421(17) -0.25871(16) 0.0224(4) Uani 1 1 d .
C2 C -0.1914(2) -0.20636(18) -0.35362(17) 0.0265(4) Uani 1 1 d .
C3 C -0.1070(2) -0.25807(17) -0.30978(17) 0.0245(4) Uani 1 1 d .
C4 C -0.02975(19) -0.19716(16) -0.18828(16) 0.0208(4) Uani 1 1 d .
C5 C 0.0695(2) -0.22081(17) -0.11037(17) 0.0227(4) Uani 1 1 d .
H5A H 0.0857 -0.2845 -0.1403 0.027 Uiso 1 1 calc R
C6 C 0.14768(19) -0.16220(16) 0.00595(16) 0.0209(4) Uani 1 1 d .
C7 C 0.2567(2) -0.18442(17) 0.08369(17) 0.0237(4) Uani 1 1 d .
C8 C 0.3038(2) -0.10961(17) 0.18920(17) 0.0239(4) Uani 1 1 d .
C9 C 0.22518(19) -0.04056(17) 0.17700(16) 0.0215(4) Uani 1 1 d .
C10 C 0.2402(2) 0.04551(17) 0.26510(17) 0.0238(4) Uani 1 1 d .
H10A H 0.3080 0.0592 0.3387 0.029 Uiso 1 1 calc R
C11 C -0.2901(3) -0.2348(2) -0.47549(19) 0.0387(5) Uani 1 1 d .
H11A H -0.3820 -0.2479 -0.4798 0.046 Uiso 1 1 calc R
H11B H -0.3041 -0.3132 -0.5201 0.046 Uiso 1 1 calc R
C12 C -0.2383(4) -0.1322(3) -0.5287(2) 0.0587(8) Uani 1 1 d .
H12A H -0.3033 -0.1586 -0.6094 0.088 Uiso 1 1 calc R
H12B H -0.1453 -0.1157 -0.5214 0.088 Uiso 1 1 calc R
H12C H -0.2331 -0.0564 -0.4896 0.088 Uiso 1 1 calc R
C13 C -0.1009(2) -0.36502(19) -0.37130(18) 0.0307(5) Uani 1 1 d .
H13A H -0.0067 -0.3580 -0.3315 0.037 Uiso 1 1 calc R
H13B H -0.1157 -0.3604 -0.4493 0.037 Uiso 1 1 calc R
C14 C -0.2105(3) -0.4902(2) -0.3777(2) 0.0481(6) Uani 1 1 d .
H14A H -0.2026 -0.5572 -0.4177 0.072 Uiso 1 1 calc R
H14B H -0.3041 -0.4984 -0.4188 0.072 Uiso 1 1 calc R
H14C H -0.1955 -0.4955 -0.3006 0.072 Uiso 1 1 calc R
C15 C 0.3080(2) -0.2718(2) 0.0519(2) 0.0319(5) Uani 1 1 d .
H15A H 0.4113 -0.2264 0.0840 0.038 Uiso 1 1 calc R
H15B H 0.2706 -0.2989 -0.0319 0.038 Uiso 1 1 calc R
C16 C 0.2659(4) -0.3858(2) 0.0934(3) 0.0567(8) Uani 1 1 d .
H16A H 0.3012 -0.4393 0.0690 0.085 Uiso 1 1 calc R
H16B H 0.1637 -0.4318 0.0615 0.085 Uiso 1 1 calc R
H16C H 0.3057 -0.3601 0.1766 0.085 Uiso 1 1 calc R
C17 C 0.4167(2) -0.09565(19) 0.29910(18) 0.0291(4) Uani 1 1 d .
H17A H 0.4788 -0.0059 0.3393 0.035 Uiso 1 1 calc R
H17B H 0.4737 -0.1306 0.2818 0.035 Uiso 1 1 calc R
C18 C 0.3632(3) -0.1589(2) 0.3783(2) 0.0411(6) Uani 1 1 d .
H18A H 0.4425 -0.1482 0.4467 0.062 Uiso 1 1 calc R
H18B H 0.3009 -0.2477 0.3393 0.062 Uiso 1 1 calc R
H18C H 0.3116 -0.1213 0.4000 0.062 Uiso 1 1 calc R
C19 C 0.3313(2) 0.28798(18) 0.06523(18) 0.0257(4) Uani 1 1 d .
C20 C 0.4464(2) 0.3437(2) 0.0422(2) 0.0373(5) Uani 1 1 d .
H20A H 0.4425 0.3099 -0.0282 0.045 Uiso 1 1 calc R
C21 C 0.5669(2) 0.4485(2) 0.1215(2) 0.0448(6) Uani 1 1 d .
H21A H 0.6454 0.4853 0.1057 0.054 Uiso 1 1 calc R
C22 C 0.5727(3) 0.4990(2) 0.2230(2) 0.0456(6) Uani 1 1 d .
H22A H 0.6550 0.5706 0.2771 0.055 Uiso 1 1 calc R
C23 C 0.4588(3) 0.4455(2) 0.2462(2) 0.0426(6) Uani 1 1 d .
H23A H 0.4629 0.4806 0.3162 0.051 Uiso 1 1 calc R
C24 C 0.3388(2) 0.34106(19) 0.16772(19) 0.0327(5) Uani 1 1 d .
H24A H 0.2606 0.3052 0.1841 0.039 Uiso 1 1 calc R
C25 C 0.1079(2) 0.22360(18) -0.14623(18) 0.0259(4) Uani 1 1 d .
C26 C 0.0749(2) 0.31475(19) -0.1127(2) 0.0320(5) Uani 1 1 d .
H26A H 0.0798 0.3327 -0.0388 0.038 Uiso 1 1 calc R
C27 C 0.0352(2) 0.3793(2) -0.1863(2) 0.0406(6) Uani 1 1 d .
H27A H 0.0129 0.4415 -0.1628 0.049 Uiso 1 1 calc R
C28 C 0.0279(3) 0.3532(2) -0.2941(2) 0.0436(6) Uani 1 1 d .
H28A H 0.0039 0.3996 -0.3439 0.052 Uiso 1 1 calc R
C29 C 0.0554(3) 0.2599(3) -0.3293(2) 0.0438(6) Uani 1 1 d .
H29A H 0.0468 0.2399 -0.4044 0.053 Uiso 1 1 calc R
C30 C 0.0956(2) 0.1953(2) -0.2560(2) 0.0355(5) Uani 1 1 d .
H30A H 0.1148 0.1314 -0.2806 0.043 Uiso 1 1 calc R
C31 C 0.2424(2) 0.07780(18) -0.10619(18) 0.0278(4) Uani 1 1 d .
C32 C 0.2730(2) 0.01383(19) -0.15571(19) 0.0293(4) Uani 1 1 d .
C33 C 0.2999(2) -0.06940(18) -0.21800(18) 0.0280(4) Uani 1 1 d .
C34 C 0.4045(3) -0.1011(2) -0.1650(2) 0.0373(5) Uani 1 1 d .
H34A H 0.4621 -0.0655 -0.0855 0.045 Uiso 1 1 calc R
C35 C 0.4252(3) -0.1838(2) -0.2269(2) 0.0447(6) Uani 1 1 d .
H35A H 0.4972 -0.2045 -0.1898 0.054 Uiso 1 1 calc R
C36 C 0.3424(3) -0.2365(2) -0.3417(2) 0.0431(6) Uani 1 1 d .
H36A H 0.3560 -0.2946 -0.3837 0.052 Uiso 1 1 calc R
C37 C 0.2394(3) -0.2050(2) -0.3959(2) 0.0444(6) Uani 1 1 d .
H37A H 0.1830 -0.2404 -0.4756 0.053 Uiso 1 1 calc R
C38 C 0.2178(2) -0.1223(2) -0.3349(2) 0.0367(5) Uani 1 1 d .
H38A H 0.1464 -0.1012 -0.3729 0.044 Uiso 1 1 calc R

loop_
_atom_site_aniso_label
_atom_site_aniso_U_11
_atom_site_aniso_U_22
_atom_site_aniso_U_33
_atom_site_aniso_U_23
_atom_site_aniso_U_13
_atom_site_aniso_U_12
Ru1 0.01877(11) 0.01547(11) 0.01940(12) 0.00354(8) 0.00802(9) 0.00824(8)
P1 0.0220(2) 0.0190(2) 0.0239(3) 0.0050(2) 0.0104(2) 0.0095(2)
N1 0.0218(8) 0.0162(7) 0.0201(8) 0.0041(6) 0.0094(6) 0.0090(6)
N2 0.0208(7) 0.0171(7) 0.0216(8) 0.0038(6) 0.0090(6) 0.0100(6)
C1 0.0253(9) 0.0189(9) 0.0201(10) 0.0034(7) 0.0086(8) 0.0095(8)
C2 0.0318(11) 0.0237(10) 0.0218(10) 0.0032(8) 0.0105(9) 0.0129(8)
C3 0.0286(10) 0.0198(9) 0.0243(10) 0.0034(8) 0.0129(8) 0.0102(8)
C4 0.0232(9) 0.0178(8) 0.0215(9) 0.0042(7) 0.0116(8) 0.0085(7)
C5 0.0260(10) 0.0181(9) 0.0278(10) 0.0061(8) 0.0149(8) 0.0110(8)
C6 0.0227(9) 0.0174(8) 0.0256(10) 0.0069(7) 0.0123(8) 0.0104(7)
C7 0.0241(9) 0.0219(9) 0.0302(11) 0.0103(8) 0.0138(8) 0.0132(8)
C8 0.0219(9) 0.0212(9) 0.0297(11) 0.0085(8) 0.0110(8) 0.0111(8)
C9 0.0195(9) 0.0194(9) 0.0247(10) 0.0065(7) 0.0086(8) 0.0092(7)
C10 0.0221(9) 0.0231(9) 0.0216(10) 0.0046(8) 0.0064(8) 0.0098(8)
C11 0.0481(14) 0.0402(13) 0.0229(11) 0.0005(9) 0.0059(10) 0.0269(11)
C12 0.087(2) 0.081(2) 0.0361(15) 0.0269(15) 0.0313(15) 0.0586(19)
C13 0.0400(12) 0.0287(10) 0.0245(11) 0.0023(8) 0.0132(9) 0.0194(9)
C14 0.0553(16) 0.0259(11) 0.0567(17) 0.0013(11) 0.0229(14) 0.0173(11)
C15 0.0361(11) 0.0339(11) 0.0342(12) 0.0107(9) 0.0141(10) 0.0250(10)
C16 0.095(2) 0.0388(14) 0.0592(18) 0.0186(13) 0.0418(17) 0.0446(16)
C17 0.0253(10) 0.0286(10) 0.0322(11) 0.0083(9) 0.0081(9) 0.0155(9)
C18 0.0437(14) 0.0429(13) 0.0358(13) 0.0180(11) 0.0132(11) 0.0214(11)
C19 0.0222(9) 0.0220(9) 0.0307(11) 0.0079(8) 0.0093(8) 0.0103(8)
C20 0.0304(11) 0.0375(12) 0.0366(13) 0.0061(10) 0.0166(10) 0.0088(10)
C21 0.0279(12) 0.0410(13) 0.0519(16) 0.0082(12) 0.0202(11) 0.0029(10)
C22 0.0311(12) 0.0334(12) 0.0465(15) -0.0024(11) 0.0113(11) 0.0002(10)
C23 0.0388(13) 0.0348(12) 0.0362(13) -0.0045(10) 0.0143(11) 0.0064(10)
C24 0.0289(11) 0.0264(10) 0.0376(12) 0.0042(9) 0.0172(10) 0.0071(9)
C25 0.0221(9) 0.0217(9) 0.0302(11) 0.0090(8) 0.0112(8) 0.0069(8)
C26 0.0323(11) 0.0282(11) 0.0375(12) 0.0122(9) 0.0163(10) 0.0143(9)
C27 0.0355(12) 0.0346(12) 0.0522(15) 0.0171(11) 0.0149(11) 0.0195(10)
C28 0.0358(12) 0.0472(14) 0.0452(15) 0.0259(12) 0.0125(11) 0.0186(11)
C29 0.0433(14) 0.0602(16) 0.0318(13) 0.0222(12) 0.0161(11) 0.0260(13)
C30 0.0363(12) 0.0394(12) 0.0333(12) 0.0131(10) 0.0164(10) 0.0184(10)
C31 0.0270(10) 0.0232(10) 0.0342(11) 0.0085(9) 0.0167(9) 0.0099(8)
C32 0.0289(10) 0.0259(10) 0.0346(12) 0.0095(9) 0.0165(9) 0.0116(9)
C33 0.0308(11) 0.0251(10) 0.0320(11) 0.0082(9) 0.0188(9) 0.0122(9)
C34 0.0461(13) 0.0428(13) 0.0266(12) 0.0081(10) 0.0138(10) 0.0266(11)
C35 0.0542(15) 0.0513(15) 0.0465(15) 0.0181(12) 0.0229(13) 0.0394(13)
C36 0.0530(15) 0.0375(13) 0.0442(14) 0.0025(11) 0.0259(12) 0.0244(12)
C37 0.0390(13) 0.0474(14) 0.0327(13) -0.0033(11) 0.0116(11) 0.0147(11)
C38 0.0291(11) 0.0433(13) 0.0341(12) 0.0066(10) 0.0110(10) 0.0174(10)

loop_
_atom_type_symbol
_atom_type_description
_atom_type_scat_dispersion_real
_atom_type_scat_dispersion_imag
_atom_type_scat_source
C C 0.0033 0.0016 'International Tables Vol C Tables 4.2.6.8 and 6.1.1.4'
H H 0.0000 0.0000 'International Tables Vol C Tables 4.2.6.8 and 6.1.1.4'
N N 0.0061 0.0033 'International Tables Vol C Tables 4.2.6.8 and 6.1.1.4'
P P 0.1023 0.0942 'International Tables Vol C Tables 4.2.6.8 and 6.1.1.4'
Ru Ru -1.2594 0.8363 'International Tables Vol C Tables 4.2.6.8 and 6.1.1.4'

loop_
_geom_angle_atom_site_label_1
_geom_angle_atom_site_label_2
_geom_angle_atom_site_label_3
_geom_angle
_geom_angle_site_symmetry_1
_geom_angle_site_symmetry_3
N2 Ru1 N2 180.00(12) 2 .
N2 Ru1 N1 89.59(6) 2 2
N2 Ru1 N1 90.41(6) . 2
N2 Ru1 N1 90.41(6) 2 .
N2 Ru1 N1 89.59(6) . .
N1 Ru1 N1 180.00(9) 2 .
N2 Ru1 P1 90.10(4) 2 .
N2 Ru1 P1 89.90(4) . .
N1 Ru1 P1 94.54(4) 2 .
N1 Ru1 P1 85.46(4) . .
N2 Ru1 P1 89.90(4) 2 2
N2 Ru1 P1 90.10(4) . 2
N1 Ru1 P1 85.46(4) 2 2
N1 Ru1 P1 94.54(4) . 2
P1 Ru1 P1 180.00(3) . 2
C31 P1 C25 100.94(10) . .
C31 P1 C19 101.06(10) . .
C25 P1 C19 99.07(9) . .
C31 P1 Ru1 110.37(7) . .
C25 P1 Ru1 116.25(6) . .
C19 P1 Ru1 125.60(7) . .
C1 N1 C4 107.32(15) . .
C1 N1 Ru1 125.82(12) . .
C4 N1 Ru1 126.79(13) . .
C9 N2 C6 106.93(15) . .
C9 N2 Ru1 126.14(12) . .
C6 N2 Ru1 126.93(13) . .
N1 C1 C10 124.90(17) . 2
N1 C1 C2 109.41(17) . .
C10 C1 C2 125.60(18) 2 .
C3 C2 C1 106.85(17) . .
C3 C2 C11 128.31(19) . .
C1 C2 C11 124.84(19) . .
C2 C3 C4 107.11(17) . .
C2 C3 C13 127.65(19) . .
C4 C3 C13 125.07(18) . .
N1 C4 C5 124.37(17) . .
N1 C4 C3 109.29(16) . .
C5 C4 C3 126.34(17) . .
C6 C5 C4 127.76(18) . .
C6 C5 H5A 116.1 . .
C4 C5 H5A 116.1 . .
N2 C6 C5 124.41(17) . .
N2 C6 C7 109.42(16) . .
C5 C6 C7 126.18(17) . .
C8 C7 C6 106.84(17) . .
C8 C7 C15 127.04(18) . .
C6 C7 C15 126.12(18) . .
C7 C8 C9 106.89(17) . .
C7 C8 C17 128.37(18) . .
C9 C8 C17 124.73(18) . .
N2 C9 C10 124.68(17) . .
N2 C9 C8 109.91(17) . .
C10 C9 C8 125.41(18) . .
C9 C10 C1 128.00(18) . 2
C9 C10 H10A 116.0 . .
C1 C10 H10A 116.0 2 .
C2 C11 C12 113.2(2) . .
C2 C11 H11A 108.9 . .
C12 C11 H11A 108.9 . .
C2 C11 H11B 108.9 . .
C12 C11 H11B 108.9 . .
H11A C11 H11B 107.8 . .
C11 C12 H12A 109.5 . .
C11 C12 H12B 109.5 . .
H12A C12 H12B 109.5 . .
C11 C12 H12C 109.5 . .
H12A C12 H12C 109.5 . .
H12B C12 H12C 109.5 . .
C3 C13 C14 111.99(19) . .
C3 C13 H13A 109.2 . .
C14 C13 H13A 109.2 . .
C3 C13 H13B 109.2 . .
C14 C13 H13B 109.2 . .
H13A C13 H13B 107.9 . .
C13 C14 H14A 109.5 . .
C13 C14 H14B 109.5 . .
H14A C14 H14B 109.5 . .
C13 C14 H14C 109.5 . .
H14A C14 H14C 109.5 . .
H14B C14 H14C 109.5 . .
C7 C15 C16 113.6(2) . .
C7 C15 H15A 108.9 . .
C16 C15 H15A 108.9 . .
C7 C15 H15B 108.9 . .
C16 C15 H15B 108.9 . .
H15A C15 H15B 107.7 . .
C15 C16 H16A 109.5 . .
C15 C16 H16B 109.5 . .
H16A C16 H16B 109.5 . .
C15 C16 H16C 109.5 . .
H16A C16 H16C 109.5 . .
H16B C16 H16C 109.5 . .
C8 C17 C18 114.36(18) . .
C8 C17 H17A 108.7 . .
C18 C17 H17A 108.7 . .
C8 C17 H17B 108.7 . .
C18 C17 H17B 108.7 . .
H17A C17 H17B 107.6 . .
C17 C18 H18A 109.5 . .
C17 C18 H18B 109.5 . .
H18A C18 H18B 109.5 . .
C17 C18 H18C 109.5 . .
H18A C18 H18C 109.5 . .
H18B C18 H18C 109.5 . .
C24 C19 C20 118.53(19) . .
C24 C19 P1 121.11(15) . .
C20 C19 P1 120.34(17) . .
C21 C20 C19 120.4(2) . .
C21 C20 H20A 119.8 . .
C19 C20 H20A 119.8 . .
C22 C21 C20 120.1(2) . .
C22 C21 H21A 120.0 . .
C20 C21 H21A 120.0 . .
C21 C22 C23 120.0(2) . .
C21 C22 H22A 120.0 . .
C23 C22 H22A 120.0 . .
C22 C23 C24 120.2(2) . .
C22 C23 H23A 119.9 . .
C24 C23 H23A 119.9 . .
C23 C24 C19 120.8(2) . .
C23 C24 H24A 119.6 . .
C19 C24 H24A 119.6 . .
C30 C25 C26 119.1(2) . .
C30 C25 P1 123.08(17) . .
C26 C25 P1 117.80(16) . .
C27 C26 C25 120.5(2) . .
C27 C26 H26A 119.7 . .
C25 C26 H26A 119.7 . .
C26 C27 C28 119.8(2) . .
C26 C27 H27A 120.1 . .
C28 C27 H27A 120.1 . .
C29 C28 C27 119.9(2) . .
C29 C28 H28A 120.0 . .
C27 C28 H28A 120.0 . .
C28 C29 C30 120.4(2) . .
C28 C29 H29A 119.8 . .
C30 C29 H29A 119.8 . .
C29 C30 C25 120.2(2) . .
C29 C30 H30A 119.9 . .
C25 C30 H30A 119.9 . .
C32 C31 P1 170.67(18) . .
C31 C32 C33 176.1(2) . .
C34 C33 C38 118.4(2) . .
C34 C33 C32 122.0(2) . .
C38 C33 C32 119.5(2) . .
C35 C34 C33 120.6(2) . .
C35 C34 H34A 119.7 . .
C33 C34 H34A 119.7 . .
C36 C35 C34 120.4(2) . .
C36 C35 H35A 119.8 . .
C34 C35 H35A 119.8 . .
C35 C36 C37 119.8(2) . .
C35 C36 H36A 120.1 . .
C37 C36 H36A 120.1 . .
C36 C37 C38 120.3(2) . .
C36 C37 H37A 119.9 . .
C38 C37 H37A 119.9 . .
C37 C38 C33 120.5(2) . .
C37 C38 H38A 119.8 . .
C33 C38 H38A 119.8 . .

loop_
_geom_bond_atom_site_label_1
_geom_bond_atom_site_label_2
_geom_bond_distance
_geom_bond_site_symmetry_2
Ru1 N2 2.0561(15) 2
Ru1 N2 2.0561(15) .
Ru1 N1 2.0589(15) 2
Ru1 N1 2.0589(15) .
Ru1 P1 2.3777(5) .
Ru1 P1 2.3777(5) 2
P1 C31 1.766(2) .
P1 C25 1.836(2) .
P1 C19 1.842(2) .
N1 C1 1.370(2) .
N1 C4 1.376(2) .
N2 C9 1.369(2) .
N2 C6 1.376(2) .
C1 C10 1.393(3) 2
C1 C2 1.455(3) .
C2 C3 1.363(3) .
C2 C11 1.502(3) .
C3 C4 1.451(3) .
C3 C13 1.504(3) .
C4 C5 1.395(3) .
C5 C6 1.391(3) .
C5 H5A 0.9500 .
C6 C7 1.459(3) .
C7 C8 1.361(3) .
C7 C15 1.503(3) .
C8 C9 1.452(3) .
C8 C17 1.500(3) .
C9 C10 1.390(3) .
C10 C1 1.393(3) 2
C10 H10A 0.9500 .
C11 C12 1.522(4) .
C11 H11A 0.9900 .
C11 H11B 0.9900 .
C12 H12A 0.9800 .
C12 H12B 0.9800 .
C12 H12C 0.9800 .
C13 C14 1.523(3) .
C13 H13A 0.9900 .
C13 H13B 0.9900 .
C14 H14A 0.9800 .
C14 H14B 0.9800 .
C14 H14C 0.9800 .
C15 C16 1.517(3) .
C15 H15A 0.9900 .
C15 H15B 0.9900 .
C16 H16A 0.9800 .
C16 H16B 0.9800 .
C16 H16C 0.9800 .
C17 C18 1.524(3) .
C17 H17A 0.9900 .
C17 H17B 0.9900 .
C18 H18A 0.9800 .
C18 H18B 0.9800 .
C18 H18C 0.9800 .
C19 C24 1.389(3) .
C19 C20 1.395(3) .
C20 C21 1.391(3) .
C20 H20A 0.9500 .
C21 C22 1.376(4) .
C21 H21A 0.9500 .
C22 C23 1.379(3) .
C22 H22A 0.9500 .
C23 C24 1.384(3) .
C23 H23A 0.9500 .
C24 H24A 0.9500 .
C25 C30 1.389(3) .
C25 C26 1.393(3) .
C26 C27 1.382(3) .
C26 H26A 0.9500 .
C27 C28 1.385(4) .
C27 H27A 0.9500 .
C28 C29 1.380(4) .
C28 H28A 0.9500 .
C29 C30 1.382(3) .
C29 H29A 0.9500 .
C30 H30A 0.9500 .
C31 C32 1.200(3) .
C32 C33 1.436(3) .
C33 C34 1.391(3) .
C33 C38 1.394(3) .
C34 C35 1.378(3) .
C34 H34A 0.9500 .
C35 C36 1.373(4) .
C35 H35A 0.9500 .
C36 C37 1.379(4) .
C36 H36A 0.9500 .
C37 C38 1.379(3) .
C37 H37A 0.9500 .
C38 H38A 0.9500 .

loop_
_geom_torsion_atom_site_label_1
_geom_torsion_atom_site_label_2
_geom_torsion_atom_site_label_3
_geom_torsion_atom_site_label_4
_geom_torsion
_geom_torsion_site_symmetry_1
_geom_torsion_site_symmetry_4
N2 Ru1 P1 C31 -133.86(9) 2 .
N2 Ru1 P1 C31 46.14(9) . .
N1 Ru1 P1 C31 136.55(9) 2 .
N1 Ru1 P1 C31 -43.45(9) . .
N2 Ru1 P1 C25 -19.73(9) 2 .
N2 Ru1 P1 C25 160.27(9) . .
N1 Ru1 P1 C25 -109.32(9) 2 .
N1 Ru1 P1 C25 70.68(9) . .
N2 Ru1 P1 C19 104.97(9) 2 .
N2 Ru1 P1 C19 -75.03(9) . .
N1 Ru1 P1 C19 15.38(9) 2 .
N1 Ru1 P1 C19 -164.62(9) . .
N2 Ru1 N1 C1 -0.11(15) 2 .
N2 Ru1 N1 C1 179.89(15) . .
P1 Ru1 N1 C1 -90.18(14) . .
P1 Ru1 N1 C1 89.82(14) 2 .
N2 Ru1 N1 C4 -176.74(15) 2 .
N2 Ru1 N1 C4 3.26(15) . .
P1 Ru1 N1 C4 93.19(14) . .
P1 Ru1 N1 C4 -86.81(14) 2 .
N1 Ru1 N2 C9 -1.74(15) 2 .
N1 Ru1 N2 C9 178.26(15) . .
P1 Ru1 N2 C9 92.80(14) . .
P1 Ru1 N2 C9 -87.20(14) 2 .
N1 Ru1 N2 C6 179.02(15) 2 .
N1 Ru1 N2 C6 -0.98(15) . .
P1 Ru1 N2 C6 -86.44(14) . .
P1 Ru1 N2 C6 93.56(14) 2 .
C4 N1 C1 C10 175.77(18) . 2
Ru1 N1 C1 C10 -1.4(3) . 2
C4 N1 C1 C2 -0.9(2) . .
Ru1 N1 C1 C2 -178.09(12) . .
N1 C1 C2 C3 1.1(2) . .
C10 C1 C2 C3 -175.53(19) 2 .
N1 C1 C2 C11 -178.43(19) . .
C10 C1 C2 C11 4.9(3) 2 .
C1 C2 C3 C4 -0.8(2) . .
C11 C2 C3 C4 178.7(2) . .
C1 C2 C3 C13 174.61(19) . .
C11 C2 C3 C13 -5.9(4) . .
C1 N1 C4 C5 -179.92(17) . .
Ru1 N1 C4 C5 -2.8(3) . .
C1 N1 C4 C3 0.4(2) . .
Ru1 N1 C4 C3 177.53(12) . .
C2 C3 C4 N1 0.3(2) . .
C13 C3 C4 N1 -175.29(18) . .
C2 C3 C4 C5 -179.38(18) . .
C13 C3 C4 C5 5.0(3) . .
N1 C4 C5 C6 -1.3(3) . .
C3 C4 C5 C6 178.35(18) . .
C9 N2 C6 C5 178.62(17) . .
Ru1 N2 C6 C5 -2.0(3) . .
C9 N2 C6 C7 -1.4(2) . .
Ru1 N2 C6 C7 177.93(12) . .
C4 C5 C6 N2 3.9(3) . .
C4 C5 C6 C7 -176.10(18) . .
N2 C6 C7 C8 1.1(2) . .
C5 C6 C7 C8 -178.90(18) . .
N2 C6 C7 C15 -177.86(18) . .
C5 C6 C7 C15 2.1(3) . .
C6 C7 C8 C9 -0.4(2) . .
C15 C7 C8 C9 178.60(18) . .
C6 C7 C8 C17 -179.24(18) . .
C15 C7 C8 C17 -0.2(3) . .
C6 N2 C9 C10 -178.59(17) . .
Ru1 N2 C9 C10 2.1(3) . .
C6 N2 C9 C8 1.2(2) . .
Ru1 N2 C9 C8 -178.18(12) . .
C7 C8 C9 N2 -0.5(2) . .
C17 C8 C9 N2 178.42(17) . .
C7 C8 C9 C10 179.29(18) . .
C17 C8 C9 C10 -1.8(3) . .
N2 C9 C10 C1 -0.2(3) . 2
C8 C9 C10 C1 -179.91(19) . 2
C3 C2 C11 C12 -107.5(3) . .
C1 C2 C11 C12 72.0(3) . .
C2 C3 C13 C14 -84.8(3) . .
C4 C3 C13 C14 89.9(3) . .
C8 C7 C15 C16 71.5(3) . .
C6 C7 C15 C16 -109.7(2) . .
C7 C8 C17 C18 -104.8(3) . .
C9 C8 C17 C18 76.6(3) . .
C31 P1 C19 C24 -150.06(18) . .
C25 P1 C19 C24 106.82(18) . .
Ru1 P1 C19 C24 -24.9(2) . .
C31 P1 C19 C20 31.7(2) . .
C25 P1 C19 C20 -71.39(19) . .
Ru1 P1 C19 C20 156.92(15) . .
C24 C19 C20 C21 1.4(3) . .
P1 C19 C20 C21 179.68(19) . .
C19 C20 C21 C22 -0.9(4) . .
C20 C21 C22 C23 0.0(4) . .
C21 C22 C23 C24 0.2(4) . .
C22 C23 C24 C19 0.5(4) . .
C20 C19 C24 C23 -1.2(3) . .
P1 C19 C24 C23 -179.47(19) . .
C31 P1 C25 C30 13.33(19) . .
C19 P1 C25 C30 116.56(18) . .
Ru1 P1 C25 C30 -106.05(17) . .
C31 P1 C25 C26 -164.69(16) . .
C19 P1 C25 C26 -61.46(17) . .
Ru1 P1 C25 C26 75.92(16) . .
C30 C25 C26 C27 -2.3(3) . .
P1 C25 C26 C27 175.85(17) . .
C25 C26 C27 C28 0.1(3) . .
C26 C27 C28 C29 2.3(4) . .
C27 C28 C29 C30 -2.5(4) . .
C28 C29 C30 C25 0.3(4) . .
C26 C25 C30 C29 2.1(3) . .
P1 C25 C30 C29 -175.92(18) . .
C38 C33 C34 C35 -0.6(3) . .
C32 C33 C34 C35 178.3(2) . .
C33 C34 C35 C36 -0.3(4) . .
C34 C35 C36 C37 1.1(4) . .
C35 C36 C37 C38 -1.0(4) . .
C36 C37 C38 C33 0.2(4) . .
C34 C33 C38 C37 0.6(3) . .
C32 C33 C38 C37 -178.3(2) . .
